data_2232353
loop_
_publ_author_name
'Arumugam, Natarajan'
'Ngah, Nurziana'
'Abd Hamid, Shafida'
'Abdul Rahim, Aisyah Saad'

_publ_section_title
;
 Ethyl
 1-<i>sec</i>-butyl-2-(4-fluorophenyl)-1<i>H</i>-benzimidazole-5-carboxylate
;
_journal_coeditor_code IS2787
_journal_issue 11
_journal_name_full 'Acta Crystallographica Section E'
_journal_page_first o2938
_journal_paper_doi 10.1107/S1600536811041663
_journal_volume 67
_journal_year 2011
_chemical_formula_iupac 'C20 H21 F N2 O2'
_chemical_formula_moiety 'C20 H21 F N2 O2'
_chemical_formula_sum 'C20 H21 F N2 O2'
_chemical_formula_weight 340.39
_chemical_name_systematic
;
Ethyl 1-<i>sec</i>-butyl-2-(4-fluorophenyl)-1<i>H</i>-benzimidazole-
5-carboxylate
;
_space_group_IT_number 14
_symmetry_cell_setting monoclinic
_symmetry_space_group_name_Hall '-P 2ybc'
_symmetry_space_group_name_H-M 'P 1 21/c 1'
_atom_sites_solution_hydrogens geom
_atom_sites_solution_primary direct
_atom_sites_solution_secondary difmap
_audit_creation_method SHELXL-97
_cell_angle_alpha 90.00
_cell_angle_beta 93.473(2)
_cell_angle_gamma 90.00
_cell_formula_units_Z 4
_cell_length_a 10.2249(16)
_cell_length_b 12.3767(18)
_cell_length_c 14.149(2)
_cell_measurement_reflns_used 2853
_cell_measurement_temperature 293(2)
_cell_measurement_theta_max 25.0
_cell_measurement_theta_min 2.0
_cell_volume 1787.3(5)
_computing_cell_refinement 'SAINT (Bruker, 2009)'
_computing_data_collection 'APEX2 (Bruker, 2009)'
_computing_data_reduction 'SAINT (Bruker, 2009)'
_computing_molecular_graphics 'SHELXTL (Sheldrick, 2008)'
_computing_publication_material
;
SHELXTL (Sheldrick, 2008) and PLATON (Spek, 2009)
;
_computing_structure_refinement 'SHELXTL (Sheldrick, 2008)'
_computing_structure_solution 'SHELXTL (Sheldrick, 2008)'
_diffrn_ambient_temperature 293(2)
_diffrn_detector_area_resol_mean 83.66
_diffrn_measured_fraction_theta_full 1.0
_diffrn_measured_fraction_theta_max 1.0
_diffrn_measurement_device_type
;
Bruker APEXII DUO CCD
;
_diffrn_measurement_method '\f and \w'
_diffrn_radiation_monochromator graphite
_diffrn_radiation_source 'fine-focus sealed tube'
_diffrn_radiation_type MoK\a
_diffrn_radiation_wavelength 0.71073
_diffrn_reflns_av_R_equivalents 0.0268
_diffrn_reflns_av_sigmaI/netI 0.0278
_diffrn_reflns_limit_h_max 12
_diffrn_reflns_limit_h_min -12
_diffrn_reflns_limit_k_max 14
_diffrn_reflns_limit_k_min -14
_diffrn_reflns_limit_l_max 16
_diffrn_reflns_limit_l_min -16
_diffrn_reflns_number 10465
_diffrn_reflns_theta_full 25.0
_diffrn_reflns_theta_max 25.0
_diffrn_reflns_theta_min 2.0
_diffrn_standards_decay_% 0
_diffrn_standards_interval_count 0
_diffrn_standards_interval_time 0
_diffrn_standards_number 0
_exptl_absorpt_coefficient_mu 0.089
_exptl_absorpt_correction_T_max 0.9903
_exptl_absorpt_correction_T_min 0.9677
_exptl_absorpt_correction_type multi-scan
_exptl_absorpt_process_details '(SADABS; Bruker, 2009)'
_exptl_crystal_colour colourless
_exptl_crystal_density_diffrn 1.265
_exptl_crystal_density_method 'not measured'
_exptl_crystal_description block
_exptl_crystal_F_000 720
_exptl_crystal_size_max 0.37
_exptl_crystal_size_mid 0.20
_exptl_crystal_size_min 0.11
_refine_diff_density_max 0.21
_refine_diff_density_min -0.20
_refine_ls_extinction_method none
_refine_ls_goodness_of_fit_ref 1.047
_refine_ls_hydrogen_treatment constr
_refine_ls_matrix_type full
_refine_ls_number_parameters 229
_refine_ls_number_reflns 3130
_refine_ls_number_restraints 0
_refine_ls_restrained_S_all 1.047
_refine_ls_R_factor_all 0.0638
_refine_ls_R_factor_gt 0.0466
_refine_ls_shift/su_max 0.001
_refine_ls_shift/su_mean 0.000
_refine_ls_structure_factor_coef Fsqd
_refine_ls_weighting_details 'calc w=1/[\s^2^(Fo^2^)+(0.0825P)^2^+0.3130P] where P=(Fo^2^+2Fc^2^)/3'
_refine_ls_weighting_scheme calc
_refine_ls_wR_factor_gt 0.1344
_refine_ls_wR_factor_ref 0.1497
_reflns_number_gt 2342
_reflns_number_total 3130
_reflns_threshold_expression I>2\s(I)
_cod_data_source_file is2787.cif
_cod_data_source_block I
_cod_original_sg_symbol_H-M 'P 21/c'
_cod_database_code 2232353
_cod_database_fobs_code 2232353

loop_
_symmetry_equiv_pos_as_xyz
'x, y, z'
'-x, y+1/2, -z+1/2'
'-x, -y, -z'
'x, -y-1/2, z-1/2'

loop_
_atom_site_type_symbol
_atom_site_label
_atom_site_fract_x
_atom_site_fract_y
_atom_site_fract_z
_atom_site_U_iso_or_equiv
_atom_site_adp_type
_atom_site_calc_flag
_atom_site_refinement_flags
_atom_site_occupancy
_atom_site_symmetry_multiplicity
F F1 1.45030(16) 1.11874(14) 0.07109(13) 0.1053(6) Uani d . 1 1
O O1 0.49279(17) 0.52863(13) 0.17567(13) 0.0764(5) Uani d . 1 1
O O2 0.65827(16) 0.47066(12) 0.09413(12) 0.0696(5) Uani d . 1 1
N N1 0.89771(15) 0.92002(12) 0.18887(11) 0.0456(4) Uani d . 1 1
N N2 0.98670(15) 0.78337(12) 0.10912(11) 0.0468(4) Uani d . 1 1
C C1 0.86373(18) 0.75303(14) 0.13674(12) 0.0421(4) Uani d . 1 1
C C2 0.79676(19) 0.65643(15) 0.12078(13) 0.0458(5) Uani d . 1 1
H H2 0.8334 0.6006 0.0872 0.055 Uiso calc R 1 1
C C3 0.67392(19) 0.64541(15) 0.15618(13) 0.0467(5) Uani d . 1 1
C C4 0.6195(2) 0.73015(17) 0.20597(15) 0.0537(5) Uani d . 1 1
H H4 0.5372 0.7208 0.2293 0.064 Uiso calc R 1 1
C C5 0.68326(19) 0.82662(17) 0.22166(15) 0.0542(5) Uani d . 1 1
H H5 0.6456 0.8827 0.2543 0.065 Uiso calc R 1 1
C C6 0.80724(18) 0.83677(15) 0.18631(13) 0.0439(5) Uani d . 1 1
C C7 1.00272(18) 0.88255(15) 0.14109(12) 0.0428(4) Uani d . 1 1
C C8 1.11991(18) 0.94762(15) 0.12502(13) 0.0443(5) Uani d . 1 1
C C9 1.1114(2) 1.05455(17) 0.09460(14) 0.0557(5) Uani d . 1 1
H H9 1.0297 1.0875 0.0865 0.067 Uiso calc R 1 1
C C10 1.2223(3) 1.11195(19) 0.07637(16) 0.0658(6) Uani d . 1 1
H H10 1.2166 1.1834 0.0561 0.079 Uiso calc R 1 1
C C11 1.3408(2) 1.0617(2) 0.08865(17) 0.0672(6) Uani d . 1 1
C C12 1.3540(2) 0.9576(2) 0.11717(18) 0.0697(7) Uani d . 1 1
H H12 1.4361 0.9253 0.1240 0.084 Uiso calc R 1 1
C C13 1.2422(2) 0.90061(18) 0.13581(16) 0.0582(6) Uani d . 1 1
H H13 1.2496 0.8293 0.1560 0.070 Uiso calc R 1 1
C C14 0.5983(2) 0.54440(17) 0.14437(14) 0.0528(5) Uani d . 1 1
C C15 0.5918(3) 0.36793(19) 0.0794(2) 0.0798(8) Uani d . 1 1
H H15A 0.5018 0.3795 0.0559 0.096 Uiso calc R 1 1
H H15B 0.5915 0.3282 0.1385 0.096 Uiso calc R 1 1
C C16 0.6626(3) 0.3076(2) 0.0104(2) 0.0967(10) Uani d . 1 1
H H16A 0.6615 0.3474 -0.0479 0.145 Uiso calc R 1 1
H H16B 0.6213 0.2387 -0.0007 0.145 Uiso calc R 1 1
H H16C 0.7515 0.2970 0.0342 0.145 Uiso calc R 1 1
C C17 0.8973(2) 1.01576(17) 0.25156(16) 0.0608(6) Uani d . 1 1
H H17 0.9825 1.0513 0.2477 0.073 Uiso calc R 1 1
C C18 0.8868(3) 0.9822(2) 0.35314(18) 0.0803(8) Uani d . 1 1
H H18A 0.8993 1.0451 0.3935 0.096 Uiso calc R 1 1
H H18B 0.7994 0.9545 0.3610 0.096 Uiso calc R 1 1
C C19 0.9833(3) 0.8994(3) 0.38342(18) 0.0906(9) Uani d . 1 1
H H19A 0.9644 0.8337 0.3492 0.136 Uiso calc R 1 1
H H19B 0.9789 0.8864 0.4500 0.136 Uiso calc R 1 1
H H19C 1.0696 0.9240 0.3708 0.136 Uiso calc R 1 1
C C20 0.7917(3) 1.0977(2) 0.2147(3) 0.0974(10) Uani d . 1 1
H H20A 0.7997 1.1099 0.1483 0.146 Uiso calc R 1 1
H H20B 0.8036 1.1647 0.2483 0.146 Uiso calc R 1 1
H H20C 0.7062 1.0693 0.2246 0.146 Uiso calc R 1 1

loop_
_atom_site_aniso_label
_atom_site_aniso_U_11
_atom_site_aniso_U_22
_atom_site_aniso_U_33
_atom_site_aniso_U_12
_atom_site_aniso_U_13
_atom_site_aniso_U_23
F1 0.0832(11) 0.1053(12) 0.1309(14) -0.0492(9) 0.0352(10) 0.0009(10)
O1 0.0610(10) 0.0656(11) 0.1054(13) -0.0198(8) 0.0281(9) -0.0043(9)
O2 0.0676(10) 0.0470(9) 0.0966(11) -0.0210(7) 0.0245(9) -0.0150(8)
N1 0.0434(9) 0.0390(9) 0.0552(9) -0.0022(7) 0.0100(7) -0.0086(7)
N2 0.0453(9) 0.0410(9) 0.0558(9) -0.0032(7) 0.0156(7) -0.0043(7)
C1 0.0423(10) 0.0366(10) 0.0481(10) -0.0005(8) 0.0095(8) -0.0007(8)
C2 0.0474(10) 0.0364(10) 0.0545(11) 0.0001(8) 0.0126(9) -0.0029(8)
C3 0.0445(10) 0.0431(11) 0.0530(11) -0.0042(8) 0.0072(8) 0.0024(8)
C4 0.0403(10) 0.0556(12) 0.0666(12) -0.0026(9) 0.0145(9) -0.0033(10)
C5 0.0450(11) 0.0503(12) 0.0686(13) 0.0014(9) 0.0146(9) -0.0131(10)
C6 0.0419(10) 0.0385(10) 0.0519(10) 0.0004(8) 0.0072(8) -0.0039(8)
C7 0.0449(10) 0.0394(10) 0.0448(10) -0.0021(8) 0.0074(8) -0.0016(8)
C8 0.0459(10) 0.0433(11) 0.0446(9) -0.0058(8) 0.0095(8) -0.0043(8)
C9 0.0587(13) 0.0506(12) 0.0579(12) -0.0065(10) 0.0043(10) 0.0044(9)
C10 0.0820(17) 0.0535(13) 0.0625(13) -0.0223(12) 0.0088(12) 0.0089(10)
C11 0.0623(14) 0.0713(16) 0.0702(14) -0.0285(12) 0.0205(11) -0.0040(12)
C12 0.0474(13) 0.0732(16) 0.0897(17) -0.0075(11) 0.0139(11) -0.0017(13)
C13 0.0524(12) 0.0505(12) 0.0731(14) -0.0045(10) 0.0143(10) 0.0022(10)
C14 0.0500(12) 0.0478(12) 0.0613(12) -0.0066(9) 0.0099(10) 0.0027(9)
C15 0.0873(18) 0.0516(14) 0.1029(19) -0.0304(13) 0.0256(15) -0.0133(13)
C16 0.109(2) 0.0612(16) 0.123(2) -0.0270(16) 0.0293(19) -0.0215(16)
C17 0.0572(13) 0.0468(12) 0.0804(15) -0.0078(10) 0.0197(11) -0.0239(11)
C18 0.0765(18) 0.095(2) 0.0720(16) -0.0237(15) 0.0244(13) -0.0351(14)
C19 0.098(2) 0.114(2) 0.0592(15) -0.0281(19) 0.0050(14) 0.0001(15)
C20 0.0765(18) 0.0528(15) 0.165(3) 0.0089(13) 0.0213(18) -0.0266(16)

loop_
_atom_type_symbol
_atom_type_description
_atom_type_scat_dispersion_real
_atom_type_scat_dispersion_imag
_atom_type_scat_source
C C 0.0033 0.0016 'International Tables Vol C Tables 4.2.6.8 and 6.1.1.4'
H H 0.0000 0.0000 'International Tables Vol C Tables 4.2.6.8 and 6.1.1.4'
N N 0.0061 0.0033 'International Tables Vol C Tables 4.2.6.8 and 6.1.1.4'
O O 0.0106 0.0060 'International Tables Vol C Tables 4.2.6.8 and 6.1.1.4'
F F 0.0171 0.0103 'International Tables Vol C Tables 4.2.6.8 and 6.1.1.4'

loop_
_geom_angle_atom_site_label_1
_geom_angle_atom_site_label_2
_geom_angle_atom_site_label_3
_geom_angle
C14 O2 C15 116.83(18)
C7 N1 C6 105.97(14)
C7 N1 C17 126.27(16)
C6 N1 C17 125.85(16)
C7 N2 C1 104.55(15)
C2 C1 N2 129.17(16)
C2 C1 C6 120.37(17)
N2 C1 C6 110.45(15)
C3 C2 C1 118.30(17)
C3 C2 H2 120.8
C1 C2 H2 120.9
C2 C3 C4 120.33(18)
C2 C3 C14 121.51(18)
C4 C3 C14 118.15(18)
C5 C4 C3 122.36(19)
C5 C4 H4 118.8
C3 C4 H4 118.8
C4 C5 C6 116.93(18)
C4 C5 H5 121.5
C6 C5 H5 121.5
N1 C6 C1 105.64(16)
N1 C6 C5 132.65(17)
C1 C6 C5 121.70(17)
N2 C7 N1 113.38(16)
N2 C7 C8 122.88(16)
N1 C7 C8 123.72(16)
C13 C8 C9 118.32(18)
C13 C8 C7 119.53(18)
C9 C8 C7 122.07(18)
C10 C9 C8 120.8(2)
C10 C9 H9 119.6
C8 C9 H9 119.6
C11 C10 C9 118.5(2)
C11 C10 H10 120.8
C9 C10 H10 120.8
C12 C11 F1 118.7(2)
C12 C11 C10 122.9(2)
F1 C11 C10 118.4(2)
C11 C12 C13 118.3(2)
C11 C12 H12 120.9
C13 C12 H12 120.9
C8 C13 C12 121.2(2)
C8 C13 H13 119.4
C12 C13 H13 119.4
O1 C14 O2 122.46(19)
O1 C14 C3 124.7(2)
O2 C14 C3 112.79(17)
O2 C15 C16 107.4(2)
O2 C15 H15A 110.2
C16 C15 H15A 110.2
O2 C15 H15B 110.2
C16 C15 H15B 110.2
H15A C15 H15B 108.5
C15 C16 H16A 109.5
C15 C16 H16B 109.5
H16A C16 H16B 109.5
C15 C16 H16C 109.5
H16A C16 H16C 109.5
H16B C16 H16C 109.5
N1 C17 C18 110.73(18)
N1 C17 C20 110.4(2)
C18 C17 C20 114.4(2)
N1 C17 H17 106.9
C18 C17 H17 106.9
C20 C17 H17 106.9
C19 C18 C17 112.7(2)
C19 C18 H18A 109.1
C17 C18 H18A 109.1
C19 C18 H18B 109.1
C17 C18 H18B 109.1
H18A C18 H18B 107.8
C18 C19 H19A 109.5
C18 C19 H19B 109.5
H19A C19 H19B 109.5
C18 C19 H19C 109.5
H19A C19 H19C 109.5
H19B C19 H19C 109.5
C17 C20 H20A 109.5
C17 C20 H20B 109.5
H20A C20 H20B 109.5
C17 C20 H20C 109.5
H20A C20 H20C 109.5
H20B C20 H20C 109.5

loop_
_geom_bond_atom_site_label_1
_geom_bond_atom_site_label_2
_geom_bond_distance
F1 C11 1.359(2)
O1 C14 1.207(2)
O2 C14 1.329(3)
O2 C15 1.451(3)
N1 C7 1.383(2)
N1 C6 1.384(2)
N1 C17 1.480(2)
N2 C7 1.315(2)
N2 C1 1.391(2)
C1 C2 1.390(3)
C1 C6 1.396(2)
C2 C3 1.387(3)
C2 H2 0.9300
C3 C4 1.397(3)
C3 C14 1.474(3)
C4 C5 1.372(3)
C4 H4 0.9300
C5 C6 1.396(3)
C5 H5 0.9300
C7 C8 1.473(3)
C8 C13 1.379(3)
C8 C9 1.393(3)
C9 C10 1.376(3)
C9 H9 0.9300
C10 C11 1.363(4)
C10 H10 0.9300
C11 C12 1.355(4)
C12 C13 1.382(3)
C12 H12 0.9300
C13 H13 0.9300
C15 C16 1.456(4)
C15 H15A 0.9700
C15 H15B 0.9700
C16 H16A 0.9600
C16 H16B 0.9600
C16 H16C 0.9600
C17 C18 1.506(4)
C17 C20 1.549(4)
C17 H17 0.9800
C18 C19 1.468(4)
C18 H18A 0.9700
C18 H18B 0.9700
C19 H19A 0.9600
C19 H19B 0.9600
C19 H19C 0.9600
C20 H20A 0.9600
C20 H20B 0.9600
C20 H20C 0.9600

loop_
_geom_hbond_atom_site_label_D
_geom_hbond_atom_site_label_H
_geom_hbond_atom_site_label_A
_geom_hbond_site_symmetry_A
_geom_hbond_distance_DH
_geom_hbond_distance_HA
_geom_hbond_distance_DA
_geom_hbond_angle_DHA
_geom_hbond_publ_flag
C5 H5 O1 2_655 0.93 2.53 3.452(3) 169 yes
C20 H20C O1 2_655 0.96 2.59 3.485(4) 154 yes
C19 H19A Cg1 1_555 0.96 2.82 3.400(3) 121 yes

loop_
_geom_torsion_atom_site_label_1
_geom_torsion_atom_site_label_2
_geom_torsion_atom_site_label_3
_geom_torsion_atom_site_label_4
_geom_torsion
C7 N2 C1 C2 179.31(19)
C7 N2 C1 C6 -0.2(2)
N2 C1 C2 C3 179.81(18)
C6 C1 C2 C3 -0.7(3)
C1 C2 C3 C4 0.4(3)
C1 C2 C3 C14 -178.35(17)
C2 C3 C4 C5 0.3(3)
C14 C3 C4 C5 179.11(19)
C3 C4 C5 C6 -0.7(3)
C7 N1 C6 C1 0.10(19)
C17 N1 C6 C1 -164.91(18)
C7 N1 C6 C5 -179.7(2)
C17 N1 C6 C5 15.3(3)
C2 C1 C6 N1 -179.50(16)
N2 C1 C6 N1 0.1(2)
C2 C1 C6 C5 0.3(3)
N2 C1 C6 C5 179.88(18)
C4 C5 C6 N1 -179.9(2)
C4 C5 C6 C1 0.4(3)
C1 N2 C7 N1 0.3(2)
C1 N2 C7 C8 -178.22(16)
C6 N1 C7 N2 -0.2(2)
C17 N1 C7 N2 164.68(18)
C6 N1 C7 C8 178.24(17)
C17 N1 C7 C8 -16.8(3)
N2 C7 C8 C13 -43.5(3)
N1 C7 C8 C13 138.2(2)
N2 C7 C8 C9 133.3(2)
N1 C7 C8 C9 -45.0(3)
C13 C8 C9 C10 -0.4(3)
C7 C8 C9 C10 -177.26(18)
C8 C9 C10 C11 0.1(3)
C9 C10 C11 C12 0.6(4)
C9 C10 C11 F1 -179.65(19)
F1 C11 C12 C13 179.3(2)
C10 C11 C12 C13 -0.9(4)
C9 C8 C13 C12 0.1(3)
C7 C8 C13 C12 176.99(19)
C11 C12 C13 C8 0.6(3)
C15 O2 C14 O1 -1.0(3)
C15 O2 C14 C3 179.5(2)
C2 C3 C14 O1 177.9(2)
C4 C3 C14 O1 -1.0(3)
C2 C3 C14 O2 -2.6(3)
C4 C3 C14 O2 178.55(18)
C14 O2 C15 C16 170.5(2)
C7 N1 C17 C18 -110.7(2)
C6 N1 C17 C18 51.3(3)
C7 N1 C17 C20 121.5(2)
C6 N1 C17 C20 -76.5(3)
N1 C17 C18 C19 50.7(3)
C20 C17 C18 C19 176.3(2)
